data_1548252
loop_
_publ_author_name
'Henriette Lissau'
'Riccardo Frisenda'
'Stine T. Olsen'
'Martyn Jevric'
'Christian R. Parker'
'Anders Kadziola'
'Thorsten Hansen'
'Herre S. J. van der Zant'
'Mogens Brondsted Nielsen'
'Kurt V. Mikkelsen'

_publ_section_title
;
 Tracking molecular resonance forms of donor-acceptor push-pull molecules
 by single-molecule conductance experiments
;
_journal_name_full 'Nature Communications'
_journal_page_first 10233
_journal_paper_doi 10.1038/ncomms10233
_journal_volume 6
_journal_year 2015
_chemical_formula_moiety 'C25 H28 O5 S2 Si2'
_chemical_formula_sum 'C25 H28 O5 S2 Si2'
_chemical_formula_weight 528.77
_space_group_IT_number 14
_symmetry_cell_setting monoclinic
_symmetry_space_group_name_Hall '-P 2yn'
_symmetry_space_group_name_H-M 'P 1 21/n 1'
_atom_sites_solution_hydrogens difmap
_atom_sites_solution_primary direct
_atom_sites_solution_secondary difmap
_cell_angle_alpha 90.00
_cell_angle_beta 93.585(3)
_cell_angle_gamma 90.00
_cell_formula_units_Z 4
_cell_length_a 15.4348(12)
_cell_length_b 7.2594(6)
_cell_length_c 24.961(2)
_cell_measurement_reflns_used 30509
_cell_measurement_temperature 122(2)
_cell_measurement_theta_max 26.74
_cell_measurement_theta_min 2.64
_cell_volume 2791.3(4)
_computing_cell_refinement 'APEX2 v.2013.6-2, Bruker/Nonius'
_computing_data_collection 'APEX2 v.2013.6-2, Bruker/Nonius'
_computing_data_reduction 'APEX2 v.2013.6-2, Bruker/Nonius'
_computing_molecular_graphics 'ORTEP-II (Johnson, 1976)'
_computing_structure_refinement 'SHELXL-97 (Sheldrick, 1997)'
_computing_structure_solution 'SHELXS-97 (Sheldrick, 1990)'
_diffrn_ambient_temperature 122(2)
_diffrn_measured_fraction_theta_full 0.993
_diffrn_measured_fraction_theta_max 0.993
_diffrn_measurement_device_type 'Bruker D8 Venture'
_diffrn_radiation_monochromator graphite
_diffrn_radiation_source 'fine-focus sealed tube'
_diffrn_radiation_type MoK\a
_diffrn_radiation_wavelength 0.71073
_diffrn_reflns_av_R_equivalents 0.0507
_diffrn_reflns_av_sigmaI/netI 0.0371
_diffrn_reflns_limit_h_max 19
_diffrn_reflns_limit_h_min -19
_diffrn_reflns_limit_k_max 9
_diffrn_reflns_limit_k_min -8
_diffrn_reflns_limit_l_max 29
_diffrn_reflns_limit_l_min -31
_diffrn_reflns_number 30509
_diffrn_reflns_theta_full 26.74
_diffrn_reflns_theta_max 26.74
_diffrn_reflns_theta_min 2.64
_exptl_absorpt_coefficient_mu 0.308
_exptl_absorpt_correction_type multi-scan
_exptl_crystal_density_diffrn 1.258
_exptl_crystal_density_method 'not measured'
_exptl_crystal_F_000 1112
_refine_diff_density_max 0.384
_refine_diff_density_min -0.373
_refine_diff_density_rms 0.070
_refine_ls_extinction_method none
_refine_ls_goodness_of_fit_ref 1.123
_refine_ls_hydrogen_treatment constr
_refine_ls_matrix_type full
_refine_ls_number_parameters 315
_refine_ls_number_reflns 5890
_refine_ls_number_restraints 0
_refine_ls_restrained_S_all 1.123
_refine_ls_R_factor_all 0.0661
_refine_ls_R_factor_gt 0.0516
_refine_ls_shift/su_max 0.002
_refine_ls_shift/su_mean 0.000
_refine_ls_structure_factor_coef Fsqd
_refine_ls_weighting_details 'calc w=1/[\s^2^(Fo^2^)+(0.0292P)^2^+5.3818P] where P=(Fo^2^+2Fc^2^)/3'
_refine_ls_weighting_scheme calc
_refine_ls_wR_factor_gt 0.1132
_refine_ls_wR_factor_ref 0.1189
_reflns_number_gt 4840
_reflns_number_total 5890
_reflns_threshold_expression >2sigma(I)
_cod_data_source_file ncomms10233-s2.cif
_cod_data_source_block mo_d8v545_0m
_cod_original_sg_symbol_H-M 'P 21/n'
_cod_database_code 1548252

loop_
_symmetry_equiv_pos_as_xyz
'x, y, z'
'-x+1/2, y+1/2, -z+1/2'
'-x, -y, -z'
'x-1/2, -y-1/2, z-1/2'

loop_
_atom_site_label
_atom_site_type_symbol
_atom_site_fract_x
_atom_site_fract_y
_atom_site_fract_z
_atom_site_U_iso_or_equiv
_atom_site_adp_type
_atom_site_occupancy
_atom_site_symmetry_multiplicity
_atom_site_calc_flag
_atom_site_refinement_flags
_atom_site_disorder_assembly
_atom_site_disorder_group
S1 S 0.46429(4) 0.61371(9) 1.12207(3) 0.01863(15) Uani 1 1 d . . .
S2 S 0.32562(4) 0.74380(9) 1.04568(3) 0.01848(15) Uani 1 1 d . . .
Si1 Si 0.15391(5) 0.92594(11) 0.78954(3) 0.02022(17) Uani 1 1 d . . .
Si2 Si 0.83952(5) 0.73868(12) 1.01540(3) 0.02533(19) Uani 1 1 d . . .
O1 O 0.29657(13) 0.6987(3) 1.22744(7) 0.0264(5) Uani 1 1 d . . .
O2 O 0.41058(15) 0.5060(3) 1.22842(8) 0.0383(6) Uani 1 1 d . . .
O3 O 0.17096(12) 0.6080(3) 1.14872(8) 0.0311(5) Uani 1 1 d . . .
O4 O 0.16782(16) 0.8703(4) 1.10187(11) 0.0584(8) Uani 1 1 d . . .
O5 O 0.55534(13) 1.0190(3) 0.78263(8) 0.0285(5) Uani 1 1 d . . .
C1 C 0.1096(2) 1.1609(5) 0.79893(13) 0.0330(7) Uani 1 1 d . . .
H1A H 0.1024 1.1823 0.8372 0.050 Uiso 1 1 calc R . .
H1B H 0.0532 1.1721 0.7788 0.050 Uiso 1 1 calc R . .
H1C H 0.1499 1.2523 0.7857 0.050 Uiso 1 1 calc R . .
C2 C 0.25946(17) 0.9035(4) 0.82844(11) 0.0221(6) Uani 1 1 d . . .
C3 C 0.32839(17) 0.8861(4) 0.85343(10) 0.0195(6) Uani 1 1 d . . .
C4 C 0.41099(16) 0.8632(4) 0.88307(10) 0.0168(5) Uani 1 1 d . . .
C5 C 0.41394(16) 0.8007(4) 0.93576(10) 0.0186(5) Uani 1 1 d . . .
H5 H 0.3610 0.7750 0.9517 0.022 Uiso 1 1 calc R . .
C6 C 0.49240(16) 0.7741(3) 0.96626(10) 0.0152(5) Uani 1 1 d . . .
C7 C 0.49901(16) 0.7131(3) 1.02172(10) 0.0172(5) Uani 1 1 d . . .
H7 H 0.5560 0.6823 1.0354 0.021 Uiso 1 1 calc R . .
C8 C 0.43655(16) 0.6935(3) 1.05682(10) 0.0159(5) Uani 1 1 d . . .
C9 C 0.36232(17) 0.6456(4) 1.14679(10) 0.0185(5) Uani 1 1 d . . .
C10 C 0.35973(18) 0.6063(4) 1.20511(11) 0.0224(6) Uani 1 1 d . . .
C11 C 0.2875(2) 0.6644(5) 1.28404(12) 0.0364(8) Uani 1 1 d . . .
H11A H 0.2744 0.5338 1.2894 0.055 Uiso 1 1 calc R . .
H11B H 0.2402 0.7399 1.2965 0.055 Uiso 1 1 calc R . .
H11C H 0.3418 0.6961 1.3044 0.055 Uiso 1 1 calc R . .
C12 C 0.29880(17) 0.7016(4) 1.11131(10) 0.0194(6) Uani 1 1 d . . .
C13 C 0.20535(18) 0.7391(4) 1.12039(11) 0.0268(6) Uani 1 1 d . . .
C14 C 0.08256(19) 0.6464(6) 1.16303(14) 0.0410(9) Uani 1 1 d . . .
H14A H 0.0820 0.7596 1.1844 0.061 Uiso 1 1 calc R . .
H14B H 0.0614 0.5435 1.1841 0.061 Uiso 1 1 calc R . .
H14C H 0.0448 0.6617 1.1303 0.061 Uiso 1 1 calc R . .
C15 C 0.48929(17) 0.9029(3) 0.85894(10) 0.0171(5) Uani 1 1 d . . .
C16 C 0.56731(16) 0.8731(4) 0.88827(10) 0.0171(5) Uani 1 1 d . . .
H16 H 0.6201 0.8967 0.8718 0.021 Uiso 1 1 calc R . .
C17 C 0.57089(16) 0.8103(3) 0.94055(10) 0.0163(5) Uani 1 1 d . . .
C18 C 0.65458(16) 0.7803(4) 0.96742(10) 0.0178(5) Uani 1 1 d . . .
C19 C 0.72698(18) 0.7591(4) 0.98717(11) 0.0229(6) Uani 1 1 d . . .
C20 C 0.8728(2) 0.9671(5) 1.04345(14) 0.0363(8) Uani 1 1 d . . .
H20A H 0.8713 1.0586 1.0145 0.054 Uiso 1 1 calc R . .
H20B H 0.9319 0.9589 1.0601 0.054 Uiso 1 1 calc R . .
H20C H 0.8329 1.0043 1.0705 0.054 Uiso 1 1 calc R . .
C21 C 0.8412(2) 0.5572(5) 1.06761(15) 0.0474(9) Uani 1 1 d . . .
H21A H 0.8017 0.5911 1.0952 0.071 Uiso 1 1 calc R . .
H21B H 0.9003 0.5445 1.0840 0.071 Uiso 1 1 calc R . .
H21C H 0.8226 0.4399 1.0512 0.071 Uiso 1 1 calc R . .
C22 C 0.9096(2) 0.6757(6) 0.96041(16) 0.0541(11) Uani 1 1 d . . .
H22A H 0.8938 0.5525 0.9470 0.081 Uiso 1 1 calc R . .
H22B H 0.9705 0.6759 0.9740 0.081 Uiso 1 1 calc R . .
H22C H 0.9014 0.7653 0.9312 0.081 Uiso 1 1 calc R . .
C23 C 0.48997(18) 0.9778(4) 0.80413(11) 0.0215(6) Uani 1 1 d . . .
H23 H 0.4358 0.9948 0.7845 0.026 Uiso 1 1 calc R . .
C24 C 0.17183(19) 0.8923(5) 0.71735(11) 0.0308(7) Uani 1 1 d . . .
H24A H 0.2165 0.9783 0.7066 0.046 Uiso 1 1 calc R . .
H24B H 0.1175 0.9154 0.6959 0.046 Uiso 1 1 calc R . .
H24C H 0.1909 0.7656 0.7115 0.046 Uiso 1 1 calc R . .
C25 C 0.08005(19) 0.7484(4) 0.81469(12) 0.0301(7) Uani 1 1 d . . .
H25A H 0.1064 0.6264 0.8115 0.045 Uiso 1 1 calc R . .
H25B H 0.0245 0.7521 0.7934 0.045 Uiso 1 1 calc R . .
H25C H 0.0703 0.7730 0.8524 0.045 Uiso 1 1 calc R . .

loop_
_atom_site_aniso_label
_atom_site_aniso_U_11
_atom_site_aniso_U_22
_atom_site_aniso_U_33
_atom_site_aniso_U_23
_atom_site_aniso_U_13
_atom_site_aniso_U_12
S1 0.0178(3) 0.0200(3) 0.0178(3) 0.0016(3) -0.0002(2) 0.0026(3)
S2 0.0148(3) 0.0220(3) 0.0186(3) 0.0025(3) 0.0003(2) 0.0003(3)
Si1 0.0147(4) 0.0215(4) 0.0239(4) -0.0002(3) -0.0035(3) 0.0007(3)
Si2 0.0165(4) 0.0284(4) 0.0302(4) -0.0034(3) -0.0052(3) 0.0040(3)
O1 0.0299(11) 0.0300(12) 0.0201(10) 0.0019(8) 0.0077(8) 0.0009(9)
O2 0.0401(13) 0.0496(15) 0.0255(11) 0.0124(10) 0.0028(10) 0.0147(11)
O3 0.0179(10) 0.0399(13) 0.0362(12) 0.0032(10) 0.0071(8) -0.0081(9)
O4 0.0349(14) 0.0682(19) 0.0749(19) 0.0415(16) 0.0257(13) 0.0258(14)
O5 0.0266(11) 0.0358(12) 0.0234(10) 0.0029(9) 0.0043(8) -0.0061(9)
C1 0.0232(15) 0.0315(18) 0.0439(19) -0.0026(14) -0.0022(13) 0.0061(13)
C2 0.0212(14) 0.0209(14) 0.0240(14) 0.0011(11) -0.0011(11) 0.0029(11)
C3 0.0214(14) 0.0199(14) 0.0172(13) 0.0000(10) 0.0008(10) -0.0003(11)
C4 0.0156(12) 0.0134(13) 0.0209(13) -0.0017(10) -0.0025(10) 0.0010(10)
C5 0.0135(12) 0.0215(14) 0.0207(13) -0.0016(10) 0.0013(10) -0.0003(10)
C6 0.0151(12) 0.0103(12) 0.0201(13) -0.0022(10) 0.0004(10) -0.0002(10)
C7 0.0134(12) 0.0161(13) 0.0216(13) -0.0018(10) -0.0026(10) 0.0017(10)
C8 0.0161(13) 0.0121(12) 0.0192(13) -0.0007(10) -0.0025(10) -0.0009(10)
C9 0.0201(13) 0.0145(13) 0.0210(13) -0.0008(10) 0.0030(10) -0.0028(10)
C10 0.0225(14) 0.0225(15) 0.0221(14) 0.0001(11) 0.0005(11) -0.0042(12)
C11 0.0422(19) 0.046(2) 0.0218(15) 0.0016(14) 0.0112(13) -0.0015(16)
C12 0.0205(13) 0.0190(14) 0.0190(13) 0.0024(10) 0.0032(10) -0.0034(11)
C13 0.0215(14) 0.0371(17) 0.0223(14) 0.0037(13) 0.0043(11) 0.0023(13)
C14 0.0184(15) 0.066(3) 0.0395(19) -0.0032(17) 0.0122(13) -0.0109(16)
C15 0.0191(13) 0.0125(12) 0.0196(13) -0.0034(10) 0.0006(10) -0.0010(10)
C16 0.0163(12) 0.0139(13) 0.0213(13) -0.0021(10) 0.0028(10) -0.0027(10)
C17 0.0127(12) 0.0132(12) 0.0225(13) -0.0026(10) -0.0021(10) 0.0000(10)
C18 0.0157(13) 0.0155(13) 0.0221(13) -0.0002(10) 0.0012(10) 0.0000(10)
C19 0.0222(14) 0.0210(14) 0.0254(14) 0.0013(11) 0.0003(11) 0.0031(12)
C20 0.0324(18) 0.0324(18) 0.0431(19) -0.0040(15) -0.0047(14) -0.0039(14)
C21 0.043(2) 0.041(2) 0.054(2) 0.0106(18) -0.0229(17) 0.0011(17)
C22 0.0253(18) 0.079(3) 0.058(2) -0.027(2) 0.0037(16) 0.0085(19)
C23 0.0247(14) 0.0189(14) 0.0207(13) -0.0013(11) -0.0011(11) -0.0005(11)
C24 0.0253(15) 0.0387(19) 0.0277(15) -0.0015(13) -0.0040(12) 0.0034(14)
C25 0.0253(15) 0.0318(17) 0.0326(16) 0.0025(13) -0.0029(12) -0.0069(13)

loop_
_atom_type_symbol
_atom_type_description
_atom_type_scat_dispersion_real
_atom_type_scat_dispersion_imag
_atom_type_scat_source
C C 0.0033 0.0016 'International Tables Vol C Tables 4.2.6.8 and 6.1.1.4'
H H 0.0000 0.0000 'International Tables Vol C Tables 4.2.6.8 and 6.1.1.4'
O O 0.0106 0.0060 'International Tables Vol C Tables 4.2.6.8 and 6.1.1.4'
Si Si 0.0817 0.0704 'International Tables Vol C Tables 4.2.6.8 and 6.1.1.4'
S S 0.1246 0.1234 'International Tables Vol C Tables 4.2.6.8 and 6.1.1.4'

loop_
_geom_angle_atom_site_label_1
_geom_angle_atom_site_label_2
_geom_angle_atom_site_label_3
_geom_angle
_geom_angle_site_symmetry_1
_geom_angle_site_symmetry_3
C9 S1 C8 96.40(12) . .
C12 S2 C8 95.81(13) . .
C2 Si1 C25 107.49(13) . .
C2 Si1 C24 108.54(13) . .
C25 Si1 C24 111.66(15) . .
C2 Si1 C1 109.48(14) . .
C25 Si1 C1 110.86(15) . .
C24 Si1 C1 108.76(15) . .
C19 Si2 C21 107.36(15) . .
C19 Si2 C22 108.43(15) . .
C21 Si2 C22 111.2(2) . .
C19 Si2 C20 107.74(14) . .
C21 Si2 C20 112.21(17) . .
C22 Si2 C20 109.74(18) . .
C10 O1 C11 116.0(2) . .
C13 O3 C14 114.1(3) . .
Si1 C1 H1A 109.5 . .
Si1 C1 H1B 109.5 . .
H1A C1 H1B 109.5 . .
Si1 C1 H1C 109.5 . .
H1A C1 H1C 109.5 . .
H1B C1 H1C 109.5 . .
C3 C2 Si1 178.9(3) . .
C2 C3 C4 179.3(3) . .
C5 C4 C15 119.5(2) . .
C5 C4 C3 119.9(2) . .
C15 C4 C3 120.6(2) . .
C4 C5 C6 122.3(2) . .
C4 C5 H5 118.8 . .
C6 C5 H5 118.8 . .
C5 C6 C17 117.2(2) . .
C5 C6 C7 124.5(2) . .
C17 C6 C7 118.2(2) . .
C8 C7 C6 129.9(2) . .
C8 C7 H7 115.1 . .
C6 C7 H7 115.1 . .
C7 C8 S2 127.2(2) . .
C7 C8 S1 119.6(2) . .
S2 C8 S1 113.22(14) . .
C12 C9 C10 129.9(2) . .
C12 C9 S1 116.4(2) . .
C10 C9 S1 113.69(19) . .
O2 C10 O1 125.3(3) . .
O2 C10 C9 122.5(3) . .
O1 C10 C9 112.2(2) . .
O1 C11 H11A 109.5 . .
O1 C11 H11B 109.5 . .
H11A C11 H11B 109.5 . .
O1 C11 H11C 109.5 . .
H11A C11 H11C 109.5 . .
H11B C11 H11C 109.5 . .
C9 C12 C13 128.7(2) . .
C9 C12 S2 117.8(2) . .
C13 C12 S2 113.45(19) . .
O4 C13 O3 125.6(3) . .
O4 C13 C12 122.3(3) . .
O3 C13 C12 112.0(3) . .
O3 C14 H14A 109.5 . .
O3 C14 H14B 109.5 . .
H14A C14 H14B 109.5 . .
O3 C14 H14C 109.5 . .
H14A C14 H14C 109.5 . .
H14B C14 H14C 109.5 . .
C16 C15 C4 118.7(2) . .
C16 C15 C23 119.4(2) . .
C4 C15 C23 121.8(2) . .
C17 C16 C15 122.2(2) . .
C17 C16 H16 118.9 . .
C15 C16 H16 118.9 . .
C16 C17 C6 120.0(2) . .
C16 C17 C18 118.3(2) . .
C6 C17 C18 121.7(2) . .
C19 C18 C17 176.0(3) . .
C18 C19 Si2 176.7(3) . .
Si2 C20 H20A 109.5 . .
Si2 C20 H20B 109.5 . .
H20A C20 H20B 109.5 . .
Si2 C20 H20C 109.5 . .
H20A C20 H20C 109.5 . .
H20B C20 H20C 109.5 . .
Si2 C21 H21A 109.5 . .
Si2 C21 H21B 109.5 . .
H21A C21 H21B 109.5 . .
Si2 C21 H21C 109.5 . .
H21A C21 H21C 109.5 . .
H21B C21 H21C 109.5 . .
Si2 C22 H22A 109.5 . .
Si2 C22 H22B 109.5 . .
H22A C22 H22B 109.5 . .
Si2 C22 H22C 109.5 . .
H22A C22 H22C 109.5 . .
H22B C22 H22C 109.5 . .
O5 C23 C15 123.9(3) . .
O5 C23 H23 118.0 . .
C15 C23 H23 118.0 . .
Si1 C24 H24A 109.5 . .
Si1 C24 H24B 109.5 . .
H24A C24 H24B 109.5 . .
Si1 C24 H24C 109.5 . .
H24A C24 H24C 109.5 . .
H24B C24 H24C 109.5 . .
Si1 C25 H25A 109.5 . .
Si1 C25 H25B 109.5 . .
H25A C25 H25B 109.5 . .
Si1 C25 H25C 109.5 . .
H25A C25 H25C 109.5 . .
H25B C25 H25C 109.5 . .

loop_
_geom_bond_atom_site_label_1
_geom_bond_atom_site_label_2
_geom_bond_distance
_geom_bond_site_symmetry_2
S1 C9 1.742(3) .
S1 C8 1.756(3) .
S2 C12 1.742(3) .
S2 C8 1.756(3) .
Si1 C2 1.851(3) .
Si1 C25 1.856(3) .
Si1 C24 1.856(3) .
Si1 C1 1.858(3) .
Si2 C19 1.839(3) .
Si2 C21 1.852(4) .
Si2 C22 1.857(3) .
Si2 C20 1.860(3) .
O1 C10 1.334(3) .
O1 C11 1.450(3) .
O2 C10 1.195(3) .
O3 C13 1.317(4) .
O3 C14 1.459(3) .
O4 C13 1.193(4) .
O5 C23 1.209(3) .
C1 H1A 0.9800 .
C1 H1B 0.9800 .
C1 H1C 0.9800 .
C2 C3 1.206(4) .
C3 C4 1.443(4) .
C4 C5 1.389(4) .
C4 C15 1.413(4) .
C5 C6 1.403(4) .
C5 H5 0.9500 .
C6 C17 1.430(3) .
C6 C7 1.451(4) .
C7 C8 1.350(4) .
C7 H7 0.9500 .
C9 C12 1.343(4) .
C9 C10 1.486(4) .
C11 H11A 0.9800 .
C11 H11B 0.9800 .
C11 H11C 0.9800 .
C12 C13 1.499(4) .
C14 H14A 0.9800 .
C14 H14B 0.9800 .
C14 H14C 0.9800 .
C15 C16 1.386(4) .
C15 C23 1.473(4) .
C16 C17 1.380(4) .
C16 H16 0.9500 .
C17 C18 1.435(3) .
C18 C19 1.203(4) .
C20 H20A 0.9800 .
C20 H20B 0.9800 .
C20 H20C 0.9800 .
C21 H21A 0.9800 .
C21 H21B 0.9800 .
C21 H21C 0.9800 .
C22 H22A 0.9800 .
C22 H22B 0.9800 .
C22 H22C 0.9800 .
C23 H23 0.9500 .
C24 H24A 0.9800 .
C24 H24B 0.9800 .
C24 H24C 0.9800 .
C25 H25A 0.9800 .
C25 H25B 0.9800 .
C25 H25C 0.9800 .

loop_
_geom_torsion_atom_site_label_1
_geom_torsion_atom_site_label_2
_geom_torsion_atom_site_label_3
_geom_torsion_atom_site_label_4
_geom_torsion
_geom_torsion_site_symmetry_1
_geom_torsion_site_symmetry_2
_geom_torsion_site_symmetry_3
_geom_torsion_site_symmetry_4
C25 Si1 C2 C3 65(15) . . . .
C24 Si1 C2 C3 -55(15) . . . .
C1 Si1 C2 C3 -174(100) . . . .
Si1 C2 C3 C4 -1(39) . . . .
C2 C3 C4 C5 -95(28) . . . .
C2 C3 C4 C15 84(28) . . . .
C15 C4 C5 C6 -0.3(4) . . . .
C3 C4 C5 C6 179.3(2) . . . .
C4 C5 C6 C17 -1.3(4) . . . .
C4 C5 C6 C7 178.6(2) . . . .
C5 C6 C7 C8 -9.6(4) . . . .
C17 C6 C7 C8 170.2(3) . . . .
C6 C7 C8 S2 -1.9(4) . . . .
C6 C7 C8 S1 179.4(2) . . . .
C12 S2 C8 C7 -174.4(2) . . . .
C12 S2 C8 S1 4.34(16) . . . .
C9 S1 C8 C7 173.6(2) . . . .
C9 S1 C8 S2 -5.27(16) . . . .
C8 S1 C9 C12 4.5(2) . . . .
C8 S1 C9 C10 -175.2(2) . . . .
C11 O1 C10 O2 -3.5(4) . . . .
C11 O1 C10 C9 178.2(2) . . . .
C12 C9 C10 O2 156.1(3) . . . .
S1 C9 C10 O2 -24.2(4) . . . .
C12 C9 C10 O1 -25.5(4) . . . .
S1 C9 C10 O1 154.20(19) . . . .
C10 C9 C12 C13 -0.8(5) . . . .
S1 C9 C12 C13 179.5(2) . . . .
C10 C9 C12 S2 177.5(2) . . . .
S1 C9 C12 S2 -2.2(3) . . . .
C8 S2 C12 C9 -1.4(2) . . . .
C8 S2 C12 C13 177.2(2) . . . .
C14 O3 C13 O4 -8.1(5) . . . .
C14 O3 C13 C12 174.5(2) . . . .
C9 C12 C13 O4 136.7(4) . . . .
S2 C12 C13 O4 -41.6(4) . . . .
C9 C12 C13 O3 -45.8(4) . . . .
S2 C12 C13 O3 135.9(2) . . . .
C5 C4 C15 C16 1.8(4) . . . .
C3 C4 C15 C16 -177.9(2) . . . .
C5 C4 C15 C23 -177.1(2) . . . .
C3 C4 C15 C23 3.3(4) . . . .
C4 C15 C16 C17 -1.6(4) . . . .
C23 C15 C16 C17 177.3(2) . . . .
C15 C16 C17 C6 -0.1(4) . . . .
C15 C16 C17 C18 178.9(2) . . . .
C5 C6 C17 C16 1.6(4) . . . .
C7 C6 C17 C16 -178.3(2) . . . .
C5 C6 C17 C18 -177.4(2) . . . .
C7 C6 C17 C18 2.7(4) . . . .
C16 C17 C18 C19 3(4) . . . .
C6 C17 C18 C19 -178(100) . . . .
C17 C18 C19 Si2 36(8) . . . .
C21 Si2 C19 C18 169(5) . . . .
C22 Si2 C19 C18 -70(5) . . . .
C20 Si2 C19 C18 48(5) . . . .
C16 C15 C23 O5 -1.2(4) . . . .
C4 C15 C23 O5 177.6(3) . . . .
